data_4133026
loop_
_publ_author_name
'Su, Bochao'
'Ota, Kei'
'Xu, Kai'
'Hirao, Hajime'
'Kinjo, Rei'

_publ_section_title
;
 Zwitterionic Inorganic Benzene Valence Isomer with \s-Bonding between Two
 \p-Orbitals.
;
_journal_issue 38
_journal_name_full 'Journal of the American Chemical Society'
_journal_page_first 11921
_journal_page_last 11925
_journal_paper_doi 10.1021/jacs.8b08025
_journal_volume 140
_journal_year 2018
_chemical_formula_sum 'C64 H122 B4 K2 N6 O17'
_chemical_formula_weight 1369.11
_space_group_crystal_system monoclinic
_space_group_IT_number 4
_space_group_name_Hall 'P 2yb'
_space_group_name_H-M_alt 'P 1 21 1'
_atom_sites_solution_hydrogens geom
_cell_angle_alpha 90
_cell_angle_beta 101.5162(14)
_cell_angle_gamma 90
_cell_formula_units_Z 2
_cell_length_a 11.4106(2)
_cell_length_b 26.1750(6)
_cell_length_c 13.0678(3)
_cell_measurement_reflns_used 5092
_cell_measurement_temperature 103.(2)
_cell_measurement_theta_max 66.6050
_cell_measurement_theta_min 3.3770
_cell_volume 3824.42(14)
_computing_cell_refinement 'SAINT V8.37A (Bruker AXS Inc., 2016)'
_computing_data_collection 'APEX3 (Bruker AXS Inc., 2016)'
_computing_data_reduction 'SAINT V8.37A (Bruker AXS Inc., 2016)'
_computing_molecular_graphics 'XP (Bruker AXS Inc., 2016)'
_computing_publication_material 'APEX3 (Bruker AXS Inc., 2016)'
_computing_structure_refinement 'SHELXL-2014/7 (Sheldrick, 2014)'
_computing_structure_solution 'SHELXT (Bruker AXS Inc., 2016)'
_diffrn_ambient_temperature 103.(2)
_diffrn_detector_area_resol_mean 8.3333
_diffrn_measured_fraction_theta_full 0.995
_diffrn_measured_fraction_theta_max 0.995
_diffrn_measurement_device_type 'CCD area detector'
_diffrn_measurement_method 'phi and omega scans'
_diffrn_radiation_monochromator 'Multilayer Mirror'
_diffrn_radiation_type CuK\a
_diffrn_radiation_wavelength 1.54178
_diffrn_reflns_av_R_equivalents 0.0708
_diffrn_reflns_av_unetI/netI 0.1087
_diffrn_reflns_limit_h_max 12
_diffrn_reflns_limit_h_min -13
_diffrn_reflns_limit_k_max 30
_diffrn_reflns_limit_k_min -31
_diffrn_reflns_limit_l_max 15
_diffrn_reflns_limit_l_min -15
_diffrn_reflns_number 18908
_diffrn_reflns_theta_full 66.68
_diffrn_reflns_theta_max 66.68
_diffrn_reflns_theta_min 3.38
_diffrn_source 'Incoatec Microfocus Source'
_diffrn_source_type 'Bruker Kappa Duo APEX2'
_exptl_absorpt_coefficient_mu 1.621
_exptl_absorpt_correction_T_max 0.81
_exptl_absorpt_correction_T_min 0.64
_exptl_absorpt_correction_type multi-scan
_exptl_absorpt_process_details
;
SADABS-2016/2 - Bruker AXS area detector scaling and absorption correction
;
_exptl_crystal_colour black
_exptl_crystal_density_diffrn 1.189
_exptl_crystal_density_method 'not measured'
_exptl_crystal_description block
_exptl_crystal_F_000 1484
_exptl_crystal_size_max 0.300
_exptl_crystal_size_mid 0.220
_exptl_crystal_size_min 0.140
_refine_diff_density_max 0.815
_refine_diff_density_min -0.590
_refine_ls_abs_structure_details
;

Refined as an inversion twin.
;
_refine_ls_abs_structure_Flack 0.086(14)
_refine_ls_extinction_method none
_refine_ls_goodness_of_fit_ref 1.006
_refine_ls_hydrogen_treatment constr
_refine_ls_matrix_type full
_refine_ls_number_parameters 985
_refine_ls_number_reflns 11556
_refine_ls_number_restraints 779
_refine_ls_restrained_S_all 0.991
_refine_ls_R_factor_all 0.0748
_refine_ls_R_factor_gt 0.0665
_refine_ls_shift/su_max 0.001
_refine_ls_shift/su_mean 0.000
_refine_ls_structure_factor_coef Fsqd
_refine_ls_weighting_details 'w=1/[\s^2^(Fo^2^)+(0.0882P)^2^] where P=(Fo^2^+2Fc^2^)/3'
_refine_ls_weighting_scheme calc
_refine_ls_wR_factor_gt 0.1570
_refine_ls_wR_factor_ref 0.1633
_reflns_number_gt 9922
_reflns_number_total 11556
_reflns_threshold_expression 'I > 2\s(I)'
_cod_data_source_file ja8b08025_si_004.cif
_cod_data_source_block rei863s
_cod_depositor_comments
;
The following automatic conversions were performed:

data item '_exptl_absorpt_correction_type' value 'Multi-Scan' was
changed to 'multi-scan' in accordance with the
/home/saulius/struct/COD-crude-data/automatic-downloads/DataCite-retrospective/ACS/depositions/lib/dictionaries/cif_core.dic
dictionary named 'cif_core.dic' version 2.4.2 last updated on
2011-04-26.

Automatic conversion script
Id: cif_fix_values 6909 2019-04-08 15:41:33Z antanas 
;
_cod_database_code 4133026

loop_
_space_group_symop_operation_xyz
'x, y, z'
'-x, y+1/2, -z'

loop_
_atom_site_type_symbol
_atom_site_label
_atom_site_fract_x
_atom_site_fract_y
_atom_site_fract_z
_atom_site_U_iso_or_equiv
_atom_site_adp_type
_atom_site_calc_flag
_atom_site_refinement_flags_adp
_atom_site_refinement_flags_occupancy
_atom_site_refinement_flags_posn
_atom_site_occupancy
_atom_site_disorder_assembly
_atom_site_disorder_group
B B4 0.7301(5) 0.5994(2) 0.3140(4) 0.0136(10) Uani d . . . 1.0 . .
B B1 0.8003(5) 0.6147(2) 0.2174(4) 0.0139(11) Uani d . . . 1.0 . .
B B2 0.6237(5) 0.6502(2) 0.1844(4) 0.0150(11) Uani d . . . 1.0 . .
B B3 0.5414(5) 0.6104(2) 0.2412(4) 0.0145(11) Uani d . . . 1.0 . .
C C1 0.5976(4) 0.5187(2) 0.3163(4) 0.0140(10) Uani d . . . 1.0 . .
C C2 0.4856(4) 0.4927(2) 0.2852(4) 0.0175(10) Uani d . . . 1.0 . .
H H2 0.4199 0.51 0.2434 0.021 Uiso calc U . R 1.0 . .
C C3 0.4724(5) 0.4429(2) 0.3155(4) 0.0228(11) Uani d . . . 1.0 . .
H H3 0.397 0.4266 0.2939 0.027 Uiso calc U . R 1.0 . .
C C4 0.5668(6) 0.4151(2) 0.3774(5) 0.0269(12) Uani d . . . 1.0 . .
H H4 0.5561 0.3809 0.3983 0.032 Uiso calc U . R 1.0 . .
C C5 0.6772(5) 0.4402(2) 0.4068(4) 0.0245(12) Uani d . . . 1.0 . .
H H5 0.7427 0.4224 0.4478 0.029 Uiso calc U . R 1.0 . .
C C6 0.6932(5) 0.4898(2) 0.3778(4) 0.0194(11) Uani d . . . 1.0 . .
H H6 0.7695 0.5053 0.399 0.023 Uiso calc U . R 1.0 . .
C C7 0.8447(5) 0.6571(3) 0.4512(4) 0.0266(12) Uani d . . . 1.0 . .
H H7A 0.7883 0.6853 0.4522 0.04 Uiso calc U . R 1.0 . .
H H7B 0.8919 0.6637 0.3977 0.04 Uiso calc U . R 1.0 . .
H H7C 0.8982 0.6544 0.5197 0.04 Uiso calc U . R 1.0 . .
C C8 0.7008(5) 0.6032(2) 0.5017(4) 0.0233(11) Uani d . . . 1.0 . .
H H8A 0.7483 0.6053 0.5729 0.035 Uiso calc U . R 1.0 . .
H H8B 0.6612 0.5698 0.4914 0.035 Uiso calc U . R 1.0 . .
H H8C 0.6404 0.6303 0.4911 0.035 Uiso calc U . R 1.0 . .
C C9 1.0172(5) 0.6028(3) 0.3064(5) 0.0249(12) Uani d . . . 1.0 . .
H H9A 0.9785 0.5808 0.3505 0.037 Uiso calc U . R 1.0 . .
H H9B 1.0614 0.63 0.3491 0.037 Uiso calc U . R 1.0 . .
H H9C 1.0726 0.5824 0.2747 0.037 Uiso calc U . R 1.0 . .
C C10 0.9760(5) 0.6645(2) 0.1680(4) 0.0229(11) Uani d . . . 1.0 . .
H H10A 0.9124 0.6788 0.114 0.034 Uiso calc U . R 1.0 . .
H H10B 1.0382 0.6496 0.1352 0.034 Uiso calc U . R 1.0 . .
H H10C 1.0108 0.6916 0.2163 0.034 Uiso calc U . R 1.0 . .
C C11 0.7133(4) 0.63106(19) 0.0197(4) 0.0127(9) Uani d . . . 1.0 . .
C C12 0.6203(4) 0.6565(2) -0.0506(4) 0.0157(10) Uani d . . . 1.0 . .
H H12 0.5557 0.6712 -0.0249 0.019 Uiso calc U . R 1.0 . .
C C13 0.6227(5) 0.6602(2) -0.1568(4) 0.0214(11) Uani d . . . 1.0 . .
H H13 0.5585 0.6769 -0.202 0.026 Uiso calc U . R 1.0 . .
C C14 0.7155(5) 0.6405(2) -0.1981(4) 0.0247(12) Uani d . . . 1.0 . .
H H14 0.7179 0.6448 -0.2699 0.03 Uiso calc U . R 1.0 . .
C C15 0.8069(5) 0.6136(2) -0.1303(4) 0.0208(11) Uani d . . . 1.0 . .
H H15 0.8697 0.5983 -0.1575 0.025 Uiso calc U . R 1.0 . .
C C16 0.8063(4) 0.6091(2) -0.0251(4) 0.0172(10) Uani d . . . 1.0 . .
H H16 0.8693 0.5911 0.0187 0.021 Uiso calc U . R 1.0 . .
C C17 0.6969(5) 0.7384(2) 0.1460(4) 0.0221(11) Uani d . . . 1.0 . .
H H17A 0.6674 0.7734 0.132 0.033 Uiso calc U . R 1.0 . .
H H17B 0.7169 0.7239 0.0824 0.033 Uiso calc U . R 1.0 . .
H H17C 0.7685 0.7388 0.2017 0.033 Uiso calc U . R 1.0 . .
C C18 0.5718(5) 0.7305(2) 0.2691(4) 0.0229(11) Uani d . . . 1.0 . .
H H18A 0.6437 0.7363 0.3229 0.034 Uiso calc U . R 1.0 . .
H H18B 0.5174 0.7076 0.2964 0.034 Uiso calc U . R 1.0 . .
H H18C 0.5317 0.7632 0.2495 0.034 Uiso calc U . R 1.0 . .
C C19 0.3399(5) 0.6546(2) 0.2120(4) 0.0225(11) Uani d . . . 1.0 . .
H H19A 0.3688 0.6673 0.151 0.034 Uiso calc U . R 1.0 . .
H H19B 0.3297 0.6834 0.2574 0.034 Uiso calc U . R 1.0 . .
H H19C 0.2629 0.6373 0.1891 0.034 Uiso calc U . R 1.0 . .
C C20 0.3897(5) 0.6002(2) 0.3616(4) 0.0230(11) Uani d . . . 1.0 . .
H H20A 0.447 0.5743 0.3944 0.035 Uiso calc U . R 1.0 . .
H H20B 0.3098 0.585 0.3428 0.035 Uiso calc U . R 1.0 . .
H H20C 0.3881 0.6284 0.4105 0.035 Uiso calc U . R 1.0 . .
O O1 0.923(3) 0.3157(10) 0.2929(9) 0.055(2) Uani d U P D 0.586(18) A 1
C C21 0.983(2) 0.3520(8) 0.3644(14) 0.065(3) Uani d U P D 0.586(18) A 1
H H21A 0.9553 0.3869 0.3434 0.078 Uiso calc U P R 0.586(18) A 1
H H21B 1.0707 0.3503 0.3673 0.078 Uiso calc U P R 0.586(18) A 1
C C22 0.955(2) 0.3383(8) 0.4704(12) 0.066(3) Uani d U P D 0.586(18) A 1
H H22A 1.0263 0.3247 0.518 0.079 Uiso calc U P R 0.586(18) A 1
H H22B 0.9257 0.3687 0.5031 0.079 Uiso calc U P R 0.586(18) A 1
C C23 0.859(2) 0.2985(8) 0.4473(11) 0.071(3) Uani d U P D 0.586(18) A 1
H H23A 0.8863 0.2662 0.4841 0.085 Uiso calc U P R 0.586(18) A 1
H H23B 0.7858 0.3102 0.4704 0.085 Uiso calc U P R 0.586(18) A 1
C C24 0.835(2) 0.2909(8) 0.3373(11) 0.066(3) Uani d U P D 0.586(18) A 1
H H24A 0.8352 0.2538 0.3218 0.079 Uiso calc U P R 0.586(18) A 1
H H24B 0.7552 0.3046 0.3063 0.079 Uiso calc U P R 0.586(18) A 1
O O1A 0.925(5) 0.3190(13) 0.2936(12) 0.057(3) Uani d U P D 0.414(18) A 2
C C21A 0.952(3) 0.3573(9) 0.372(2) 0.068(4) Uani d U P D 0.414(18) A 2
H H21C 0.8798 0.3768 0.3789 0.081 Uiso calc U P R 0.414(18) A 2
H H21D 1.0136 0.3813 0.3567 0.081 Uiso calc U P R 0.414(18) A 2
C C22A 0.999(3) 0.3262(10) 0.4686(17) 0.071(4) Uani d U P D 0.414(18) A 2
H H22C 1.0858 0.3194 0.4756 0.085 Uiso calc U P R 0.414(18) A 2
H H22D 0.9861 0.3442 0.532 0.085 Uiso calc U P R 0.414(18) A 2
C C23A 0.930(3) 0.2776(9) 0.4536(14) 0.067(3) Uani d U P D 0.414(18) A 2
H H23C 0.9793 0.2483 0.4848 0.081 Uiso calc U P R 0.414(18) A 2
H H23D 0.8574 0.2797 0.4843 0.081 Uiso calc U P R 0.414(18) A 2
C C24A 0.899(3) 0.2734(10) 0.3408(15) 0.066(3) Uani d U P D 0.414(18) A 2
H H24C 0.9445 0.2449 0.3175 0.08 Uiso calc U P R 0.414(18) A 2
H H24D 0.8127 0.2656 0.319 0.08 Uiso calc U P R 0.414(18) A 2
O O2 0.8403(19) 0.3584(9) -0.1269(9) 0.049(3) Uani d U P D 0.60(2) A 1
C C25 0.727(2) 0.3789(9) -0.1774(14) 0.045(3) Uani d U P D 0.60(2) A 1
H H25A 0.7318 0.4166 -0.1815 0.054 Uiso calc U P R 0.60(2) A 1
H H25B 0.6648 0.3698 -0.1378 0.054 Uiso calc U P R 0.60(2) A 1
C C26 0.6983(14) 0.3565(9) -0.2841(11) 0.055(3) Uani d U P D 0.60(2) A 1
H H26A 0.7219 0.3798 -0.3362 0.066 Uiso calc U P R 0.60(2) A 1
H H26B 0.6118 0.3489 -0.305 0.066 Uiso calc U P R 0.60(2) A 1
C C27 0.7723(17) 0.3077(8) -0.2730(14) 0.066(3) Uani d U P D 0.60(2) A 1
H H27A 0.7269 0.2787 -0.2514 0.079 Uiso calc U P R 0.60(2) A 1
H H27B 0.7963 0.2988 -0.3395 0.079 Uiso calc U P R 0.60(2) A 1
C C28 0.8783(16) 0.3200(8) -0.1908(13) 0.055(3) Uani d U P D 0.60(2) A 1
H H28A 0.9063 0.2893 -0.1489 0.066 Uiso calc U P R 0.60(2) A 1
H H28B 0.9444 0.3329 -0.2226 0.066 Uiso calc U P R 0.60(2) A 1
O O2A 0.829(3) 0.3538(14) -0.1281(12) 0.050(3) Uani d U P D 0.40(2) A 2
C C25A 0.728(4) 0.3869(14) -0.1629(19) 0.047(3) Uani d U P D 0.40(2) A 2
H H25C 0.7495 0.4227 -0.1427 0.056 Uiso calc U P R 0.40(2) A 2
H H25D 0.66 0.3766 -0.131 0.056 Uiso calc U P R 0.40(2) A 2
C C26A 0.695(2) 0.3822(11) -0.2787(16) 0.050(3) Uani d U P D 0.40(2) A 2
H H26C 0.7441 0.4053 -0.3136 0.06 Uiso calc U P R 0.40(2) A 2
H H26D 0.6095 0.3894 -0.3051 0.06 Uiso calc U P R 0.40(2) A 2
C C27A 0.725(3) 0.3273(11) -0.2931(17) 0.063(4) Uani d U P D 0.40(2) A 2
H H27C 0.66 0.3045 -0.2796 0.076 Uiso calc U P R 0.40(2) A 2
H H27D 0.7384 0.3208 -0.3644 0.076 Uiso calc U P R 0.40(2) A 2
C C28A 0.837(2) 0.3200(11) -0.213(2) 0.054(3) Uani d U P D 0.40(2) A 2
H H28C 0.8435 0.2841 -0.1887 0.065 Uiso calc U P R 0.40(2) A 2
H H28D 0.9074 0.3285 -0.2429 0.065 Uiso calc U P R 0.40(2) A 2
C C29 0.8325(5) 0.2096(2) 0.0217(5) 0.0257(12) Uani d . . . 1.0 . .
H H29A 0.8289 0.2149 -0.0539 0.031 Uiso calc U . R 1.0 . .
H H29B 0.796 0.176 0.0313 0.031 Uiso calc U . R 1.0 . .
C C30 0.9599(5) 0.2107(2) 0.0796(5) 0.0243(12) Uani d . . . 1.0 . .
H H30A 0.963 0.2098 0.1558 0.029 Uiso calc U . R 1.0 . .
H H30B 1.0035 0.1805 0.0607 0.029 Uiso calc U . R 1.0 . .
C C31 1.1390(5) 0.2584(2) 0.0951(4) 0.0233(12) Uani d . . . 1.0 . .
H H31A 1.1803 0.23 0.0669 0.028 Uiso calc U . R 1.0 . .
H H31B 1.1525 0.2547 0.172 0.028 Uiso calc U . R 1.0 . .
C C32 1.1869(5) 0.3083(3) 0.0672(5) 0.0259(12) Uani d . . . 1.0 . .
H H32A 1.2753 0.3082 0.0862 0.031 Uiso calc U . R 1.0 . .
H H32B 1.1631 0.3142 -0.0089 0.031 Uiso calc U . R 1.0 . .
C C33 1.1840(5) 0.3973(3) 0.1024(5) 0.0275(13) Uani d . . . 1.0 . .
H H33A 1.1608 0.4054 0.0271 0.033 Uiso calc U . R 1.0 . .
H H33B 1.2723 0.3979 0.1225 0.033 Uiso calc U . R 1.0 . .
C C34 1.1316(5) 0.4358(3) 0.1648(5) 0.0284(13) Uani d . . . 1.0 . .
H H34A 1.1469 0.4255 0.2392 0.034 Uiso calc U . R 1.0 . .
H H34B 1.1692 0.4695 0.1598 0.034 Uiso calc U . R 1.0 . .
C C35 0.9478(6) 0.4749(3) 0.1792(5) 0.0301(13) Uani d . . . 1.0 . .
H H35A 0.9828 0.5093 0.1748 0.036 Uiso calc U . R 1.0 . .
H H35B 0.9595 0.4653 0.2538 0.036 Uiso calc U . R 1.0 . .
C C36 0.8165(5) 0.4760(2) 0.1316(5) 0.0256(12) Uani d . . . 1.0 . .
H H36A 0.7754 0.5017 0.1675 0.031 Uiso calc U . R 1.0 . .
H H36B 0.8044 0.4852 0.0568 0.031 Uiso calc U . R 1.0 . .
C C37 0.6424(5) 0.4262(2) 0.1121(5) 0.0235(12) Uani d . . . 1.0 . .
H H37A 0.6192 0.4357 0.0374 0.028 Uiso calc U . R 1.0 . .
H H37B 0.6078 0.4517 0.1536 0.028 Uiso calc U . R 1.0 . .
C C38 0.5949(5) 0.3737(3) 0.1289(5) 0.0265(12) Uani d . . . 1.0 . .
H H38A 0.6249 0.3627 0.2019 0.032 Uiso calc U . R 1.0 . .
H H38B 0.5064 0.3745 0.1161 0.032 Uiso calc U . R 1.0 . .
C C39 0.5846(5) 0.2888(2) 0.0672(5) 0.0258(12) Uani d . . . 1.0 . .
H H39A 0.4977 0.2889 0.0375 0.031 Uiso calc U . R 1.0 . .
H H39B 0.5964 0.2785 0.1414 0.031 Uiso calc U . R 1.0 . .
C C40 0.6465(5) 0.2521(3) 0.0087(5) 0.0272(12) Uani d . . . 1.0 . .
H H40A 0.6087 0.218 0.0067 0.033 Uiso calc U . R 1.0 . .
H H40B 0.6415 0.2641 -0.0639 0.033 Uiso calc U . R 1.0 . .
C C41 0.3346(6) 0.3993(3) 0.8765(6) 0.0334(14) Uani d . . . 1.0 . .
H H41A 0.3376 0.3719 0.9292 0.04 Uiso calc U . R 1.0 . .
H H41B 0.3793 0.4293 0.9102 0.04 Uiso calc U . R 1.0 . .
C C42 0.3872(7) 0.3809(3) 0.7860(7) 0.0425(17) Uani d . . . 1.0 . .
H H42A 0.4412 0.3515 0.8067 0.051 Uiso calc U . R 1.0 . .
H H42B 0.4325 0.4086 0.7596 0.051 Uiso calc U . R 1.0 . .
C C43 0.2777(8) 0.3652(3) 0.7031(6) 0.0429(17) Uani d . . . 1.0 . .
H H43A 0.2709 0.3863 0.6393 0.051 Uiso calc U . R 1.0 . .
H H43B 0.2822 0.3287 0.6842 0.051 Uiso calc U . R 1.0 . .
C C44 0.1735(6) 0.3747(3) 0.7562(5) 0.0321(14) Uani d . . . 1.0 . .
H H44A 0.103 0.3869 0.7052 0.038 Uiso calc U . R 1.0 . .
H H44B 0.1516 0.343 0.7892 0.038 Uiso calc U . R 1.0 . .
C C45 0.3050(6) 0.6485(3) 0.7635(5) 0.0315(13) Uani d . . . 1.0 . .
H H45A 0.3782 0.6323 0.804 0.038 Uiso calc U . R 1.0 . .
H H45B 0.2931 0.6817 0.7961 0.038 Uiso calc U . R 1.0 . .
C C46 0.3169(7) 0.6562(3) 0.6510(5) 0.0415(16) Uani d . . . 1.0 . .
H H46A 0.3824 0.6351 0.6341 0.05 Uiso calc U . R 1.0 . .
H H46B 0.3323 0.6926 0.6371 0.05 Uiso calc U . R 1.0 . .
C C47 0.1947(8) 0.6389(4) 0.5877(6) 0.0497(19) Uani d . . . 1.0 . .
H H47A 0.1589 0.6656 0.5373 0.06 Uiso calc U . R 1.0 . .
H H47B 0.2026 0.6069 0.5491 0.06 Uiso calc U . R 1.0 . .
C C48 0.1197(7) 0.6304(3) 0.6703(6) 0.0450(18) Uani d . . . 1.0 . .
H H48A 0.0773 0.6622 0.6825 0.054 Uiso calc U . R 1.0 . .
H H48B 0.0601 0.6031 0.6486 0.054 Uiso calc U . R 1.0 . .
C C49 0.0294(5) 0.5127(3) 0.9262(4) 0.0265(12) Uani d . . . 1.0 . .
H H49A 0.051 0.4768 0.945 0.032 Uiso calc U . R 1.0 . .
H H49B -0.0473 0.5204 0.9473 0.032 Uiso calc U . R 1.0 . .
C C50 0.1255(5) 0.5479(2) 0.9818(5) 0.0257(12) Uani d . . . 1.0 . .
H H50A 0.1133 0.5827 0.9521 0.031 Uiso calc U . R 1.0 . .
H H50B 0.1225 0.5497 1.057 0.031 Uiso calc U . R 1.0 . .
C C51 0.3354(5) 0.5614(2) 1.0146(4) 0.0223(11) Uani d . . . 1.0 . .
H H51A 0.3379 0.5652 1.0903 0.027 Uiso calc U . R 1.0 . .
H H51B 0.3233 0.5957 0.982 0.027 Uiso calc U . R 1.0 . .
C C52 0.4501(5) 0.5392(2) 0.9973(4) 0.0219(11) Uani d . . . 1.0 . .
H H52A 0.5182 0.5605 1.0318 0.026 Uiso calc U . R 1.0 . .
H H52B 0.4608 0.5044 1.0273 0.026 Uiso calc U . R 1.0 . .
C C53 0.5562(5) 0.5218(2) 0.8622(4) 0.0238(12) Uani d . . . 1.0 . .
H H53A 0.5705 0.4851 0.8787 0.029 Uiso calc U . R 1.0 . .
H H53B 0.6229 0.5417 0.9038 0.029 Uiso calc U . R 1.0 . .
C C54 0.5505(5) 0.5307(2) 0.7488(5) 0.0247(12) Uani d . . . 1.0 . .
H H54A 0.5332 0.5672 0.7321 0.03 Uiso calc U . R 1.0 . .
H H54B 0.6286 0.5223 0.731 0.03 Uiso calc U . R 1.0 . .
C C55 0.4486(5) 0.5091(3) 0.5803(4) 0.0260(12) Uani d . . . 1.0 . .
H H55A 0.5235 0.499 0.5583 0.031 Uiso calc U . R 1.0 . .
H H55B 0.4357 0.5461 0.5662 0.031 Uiso calc U . R 1.0 . .
C C56 0.3457(5) 0.4794(3) 0.5193(4) 0.0257(12) Uani d . . . 1.0 . .
H H56A 0.3409 0.4848 0.4436 0.031 Uiso calc U . R 1.0 . .
H H56B 0.3577 0.4425 0.5342 0.031 Uiso calc U . R 1.0 . .
C C57 0.1360(5) 0.4731(3) 0.4829(5) 0.0302(13) Uani d . . . 1.0 . .
H H57A 0.1396 0.4356 0.4921 0.036 Uiso calc U . R 1.0 . .
H H57B 0.1361 0.4808 0.4087 0.036 Uiso calc U . R 1.0 . .
C C58 0.0239(5) 0.4933(3) 0.5110(4) 0.0314(14) Uani d . . . 1.0 . .
H H58A 0.0205 0.5308 0.5022 0.038 Uiso calc U . R 1.0 . .
H H58B -0.0466 0.4783 0.464 0.038 Uiso calc U . R 1.0 . .
C C59 -0.0849(5) 0.4981(3) 0.6457(5) 0.0302(13) Uani d . . . 1.0 . .
H H59A -0.1551 0.4798 0.6052 0.036 Uiso calc U . R 1.0 . .
H H59B -0.0957 0.5351 0.6312 0.036 Uiso calc U . R 1.0 . .
C C60 -0.0749(5) 0.4883(3) 0.7592(5) 0.0296(13) Uani d . . . 1.0 . .
H H60A -0.1519 0.4961 0.7799 0.036 Uiso calc U . R 1.0 . .
H H60B -0.0558 0.4519 0.7747 0.036 Uiso calc U . R 1.0 . .
O O17 0.4755(19) 0.7768(16) 0.6418(18) 0.063(3) Uani d U P D 0.52(3) B 1
C C61 0.485(2) 0.7722(11) 0.5337(16) 0.071(4) Uani d U P D 0.52(3) B 1
H H61A 0.4134 0.7865 0.4876 0.086 Uiso calc U P R 0.52(3) B 1
H H61B 0.4932 0.7359 0.5152 0.086 Uiso calc U P R 0.52(3) B 1
C C62 0.593(2) 0.8011(10) 0.5216(14) 0.066(3) Uani d U P D 0.52(3) B 1
H H62A 0.6386 0.7817 0.4774 0.079 Uiso calc U P R 0.52(3) B 1
H H62B 0.57 0.8345 0.4881 0.079 Uiso calc U P R 0.52(3) B 1
C C63 0.6629(18) 0.8082(11) 0.6222(16) 0.064(3) Uani d U P D 0.52(3) B 1
H H63A 0.6862 0.8445 0.6331 0.076 Uiso calc U P R 0.52(3) B 1
H H63B 0.7365 0.7872 0.6312 0.076 Uiso calc U P R 0.52(3) B 1
C C64 0.589(3) 0.792(2) 0.6977(14) 0.059(3) Uani d U P D 0.52(3) B 1
H H64A 0.6285 0.7637 0.741 0.071 Uiso calc U P R 0.52(3) B 1
H H64B 0.5804 0.8211 0.7446 0.071 Uiso calc U P R 0.52(3) B 1
O O17A 0.474(2) 0.7719(17) 0.628(2) 0.063(3) Uani d U P D 0.48(3) B 2
C C61A 0.511(2) 0.7577(11) 0.5319(18) 0.069(3) Uani d U P D 0.48(3) B 2
H H61C 0.4498 0.7672 0.4702 0.082 Uiso calc U P R 0.48(3) B 2
H H61D 0.5264 0.7205 0.5299 0.082 Uiso calc U P R 0.48(3) B 2
C C62A 0.624(3) 0.7871(12) 0.5343(16) 0.070(4) Uani d U P D 0.48(3) B 2
H H62C 0.6741 0.7707 0.4903 0.084 Uiso calc U P R 0.48(3) B 2
H H62D 0.6063 0.8227 0.5107 0.084 Uiso calc U P R 0.48(3) B 2
C C63A 0.6787(19) 0.7852(13) 0.6409(17) 0.064(3) Uani d U P D 0.48(3) B 2
H H63C 0.7347 0.8142 0.6594 0.076 Uiso calc U P R 0.48(3) B 2
H H63D 0.7232 0.7528 0.6575 0.076 Uiso calc U P R 0.48(3) B 2
C C64A 0.579(3) 0.789(2) 0.6976(16) 0.058(3) Uani d U P D 0.48(3) B 2
H H64C 0.5946 0.7668 0.7607 0.07 Uiso calc U P R 0.48(3) B 2
H H64D 0.5684 0.8244 0.7195 0.07 Uiso calc U P R 0.48(3) B 2
K K1 0.88753(9) 0.34316(5) 0.08717(9) 0.0222(3) Uani d . . D 1.0 . .
K K2 0.23574(9) 0.51150(5) 0.75757(8) 0.0176(2) Uani d . . . 1.0 . .
N N2 0.6153(4) 0.56715(18) 0.2884(3) 0.0138(8) Uani d . . . 1.0 . .
N N1 0.7123(4) 0.62870(18) 0.1224(3) 0.0140(8) Uani d . . . 1.0 . .
N N3 0.7786(4) 0.60929(19) 0.4275(3) 0.0197(9) Uani d . . . 1.0 . .
N N4 0.9269(4) 0.6253(2) 0.2249(3) 0.0202(9) Uani d . . . 1.0 . .
N N5 0.6051(4) 0.70753(18) 0.1781(3) 0.0173(9) Uani d . . . 1.0 . .
N N6 0.4252(4) 0.61924(18) 0.2687(3) 0.0172(9) Uani d . . . 1.0 . .
O O3 0.7690(3) 0.24942(16) 0.0620(3) 0.0218(8) Uani d . . . 1.0 . .
O O4 1.0142(3) 0.25676(15) 0.0517(3) 0.0212(8) Uani d . . . 1.0 . .
O O5 1.1405(3) 0.34794(16) 0.1221(3) 0.0232(8) Uani d . . . 1.0 . .
O O6 1.0056(3) 0.43898(16) 0.1248(3) 0.0238(8) Uani d . . . 1.0 . .
O O7 0.7691(3) 0.42608(15) 0.1432(3) 0.0217(8) Uani d . . . 1.0 . .
O O8 0.6333(3) 0.33890(16) 0.0592(3) 0.0226(8) Uani d . . . 1.0 . .
O O9 0.2135(4) 0.41282(18) 0.8333(4) 0.0316(9) Uani d . . . 1.0 . .
O O10 0.2033(4) 0.6159(2) 0.7621(4) 0.0384(11) Uani d . . . 1.0 . .
O O11 0.0173(3) 0.51980(16) 0.8161(3) 0.0221(8) Uani d . . . 1.0 . .
O O12 0.2388(3) 0.52841(15) 0.9692(3) 0.0212(8) Uani d . . . 1.0 . .
O O13 0.4462(3) 0.53727(15) 0.8874(3) 0.0205(8) Uani d . . . 1.0 . .
O O14 0.4593(3) 0.49963(15) 0.6887(3) 0.0199(8) Uani d . . . 1.0 . .
O O15 0.2376(3) 0.49605(17) 0.5478(3) 0.0244(9) Uani d . . . 1.0 . .
O O16 0.0215(3) 0.48059(17) 0.6157(3) 0.0248(8) Uani d . . . 1.0 . .

loop_
_atom_site_aniso_label
_atom_site_aniso_U_11
_atom_site_aniso_U_22
_atom_site_aniso_U_33
_atom_site_aniso_U_12
_atom_site_aniso_U_13
_atom_site_aniso_U_23
B4 0.010(2) 0.016(3) 0.014(2) 0.000(2) 0.0011(19) 0.001(2)
B1 0.010(2) 0.016(3) 0.017(3) 0.001(2) 0.0057(19) -0.001(2)
B2 0.016(2) 0.017(3) 0.013(2) -0.002(2) 0.0051(19) -0.002(2)
B3 0.013(2) 0.019(3) 0.013(2) 0.001(2) 0.0041(19) 0.001(2)
C1 0.011(2) 0.016(3) 0.017(2) 0.0014(19) 0.0083(17) 0.001(2)
C2 0.015(2) 0.022(3) 0.017(2) 0.003(2) 0.0077(18) 0.000(2)
C3 0.025(3) 0.024(3) 0.024(3) -0.006(2) 0.013(2) -0.004(2)
C4 0.035(3) 0.019(3) 0.030(3) -0.001(2) 0.013(2) 0.003(2)
C5 0.028(3) 0.019(3) 0.026(3) 0.002(2) 0.004(2) 0.004(2)
C6 0.019(2) 0.019(3) 0.021(2) 0.001(2) 0.0047(19) 0.002(2)
C7 0.026(3) 0.030(3) 0.023(3) -0.005(2) 0.002(2) -0.011(2)
C8 0.028(3) 0.028(3) 0.016(2) 0.002(2) 0.010(2) -0.003(2)
C9 0.013(2) 0.031(3) 0.028(3) 0.002(2) -0.002(2) 0.008(3)
C10 0.015(2) 0.029(3) 0.026(3) -0.007(2) 0.007(2) 0.004(2)
C11 0.011(2) 0.013(2) 0.016(2) -0.0033(18) 0.0061(17) -0.0058(19)
C12 0.015(2) 0.018(3) 0.015(2) -0.002(2) 0.0060(18) -0.001(2)
C13 0.025(3) 0.024(3) 0.015(2) -0.006(2) 0.0025(19) 0.003(2)
C14 0.031(3) 0.029(3) 0.016(2) -0.012(3) 0.009(2) -0.005(2)
C15 0.022(2) 0.022(3) 0.023(3) -0.006(2) 0.014(2) -0.006(2)
C16 0.018(2) 0.019(3) 0.016(2) -0.004(2) 0.0078(18) -0.002(2)
C17 0.028(3) 0.016(3) 0.025(3) -0.001(2) 0.011(2) 0.003(2)
C18 0.030(3) 0.016(3) 0.026(3) 0.002(2) 0.015(2) -0.006(2)
C19 0.021(3) 0.024(3) 0.024(3) 0.005(2) 0.007(2) 0.009(2)
C20 0.021(2) 0.030(3) 0.022(3) 0.004(2) 0.013(2) 0.005(2)
O1 0.077(5) 0.048(5) 0.040(4) -0.013(4) 0.014(4) -0.006(4)
C21 0.085(7) 0.058(6) 0.055(5) -0.022(5) 0.019(5) -0.012(4)
C22 0.087(7) 0.060(6) 0.049(5) -0.013(6) 0.012(5) -0.008(5)
C23 0.093(7) 0.067(6) 0.054(5) -0.018(6) 0.018(5) -0.001(5)
C24 0.086(6) 0.062(6) 0.051(5) -0.019(5) 0.019(5) 0.002(5)
O1A 0.079(6) 0.050(6) 0.044(5) -0.014(5) 0.016(5) -0.006(4)
C21A 0.089(7) 0.057(6) 0.056(5) -0.015(6) 0.013(5) -0.011(5)
C22A 0.092(8) 0.066(7) 0.052(5) -0.019(6) 0.011(6) -0.006(5)
C23A 0.090(7) 0.060(7) 0.052(5) -0.012(6) 0.017(6) -0.002(5)
C24A 0.090(7) 0.057(6) 0.053(5) -0.018(6) 0.017(6) -0.002(5)
O2 0.039(5) 0.063(5) 0.045(4) 0.007(4) 0.010(3) -0.005(4)
C25 0.036(4) 0.061(6) 0.042(5) 0.005(5) 0.015(4) -0.001(4)
C26 0.046(5) 0.072(7) 0.048(4) 0.014(6) 0.014(4) -0.006(5)
C27 0.060(6) 0.075(7) 0.059(6) 0.017(6) 0.003(5) -0.012(5)
C28 0.051(6) 0.067(5) 0.048(5) 0.014(5) 0.010(4) -0.008(5)
O2A 0.040(5) 0.065(6) 0.045(5) 0.010(5) 0.009(4) -0.008(4)
C25A 0.037(5) 0.064(7) 0.041(5) 0.009(5) 0.014(5) -0.002(5)
C26A 0.045(6) 0.065(7) 0.044(5) 0.008(6) 0.016(5) -0.004(6)
C27A 0.059(6) 0.072(7) 0.055(6) 0.014(6) 0.003(5) -0.011(6)
C28A 0.048(6) 0.065(6) 0.049(5) 0.012(6) 0.009(5) -0.010(5)
C29 0.026(3) 0.019(3) 0.034(3) -0.002(2) 0.011(2) -0.011(2)
C30 0.024(3) 0.015(3) 0.036(3) 0.002(2) 0.011(2) 0.004(2)
C31 0.014(2) 0.026(3) 0.031(3) 0.006(2) 0.006(2) 0.000(2)
C32 0.018(2) 0.031(3) 0.031(3) 0.006(2) 0.009(2) 0.001(3)
C33 0.015(2) 0.032(3) 0.036(3) -0.002(2) 0.007(2) 0.001(3)
C34 0.018(3) 0.030(3) 0.037(3) -0.004(2) 0.007(2) -0.008(3)
C35 0.031(3) 0.028(3) 0.035(3) -0.002(3) 0.015(2) -0.010(3)
C36 0.031(3) 0.018(3) 0.033(3) -0.001(2) 0.018(2) -0.004(2)
C37 0.020(3) 0.022(3) 0.030(3) 0.010(2) 0.008(2) -0.004(2)
C38 0.019(3) 0.032(3) 0.032(3) 0.004(2) 0.015(2) -0.004(3)
C39 0.017(2) 0.028(3) 0.036(3) -0.003(2) 0.013(2) -0.004(3)
C40 0.017(3) 0.029(3) 0.036(3) -0.003(2) 0.007(2) -0.012(3)
C41 0.025(3) 0.026(3) 0.046(4) 0.000(3) 0.001(3) 0.005(3)
C42 0.036(4) 0.025(3) 0.073(5) 0.004(3) 0.025(3) 0.012(3)
C43 0.065(5) 0.031(4) 0.034(3) 0.010(3) 0.014(3) 0.005(3)
C44 0.037(3) 0.022(3) 0.034(3) -0.003(3) 0.001(3) 0.000(3)
C45 0.032(3) 0.031(3) 0.032(3) -0.006(3) 0.006(2) 0.000(3)
C46 0.042(4) 0.048(4) 0.035(3) 0.002(3) 0.008(3) 0.002(3)
C47 0.056(5) 0.049(5) 0.037(4) 0.003(4) -0.006(3) 0.001(3)
C48 0.036(4) 0.040(4) 0.051(4) 0.003(3) -0.009(3) -0.002(4)
C49 0.026(3) 0.031(3) 0.026(3) 0.001(3) 0.015(2) 0.000(3)
C50 0.025(3) 0.029(3) 0.027(3) 0.006(2) 0.015(2) -0.003(2)
C51 0.026(3) 0.021(3) 0.018(2) 0.001(2) -0.001(2) -0.003(2)
C52 0.024(3) 0.024(3) 0.016(2) 0.003(2) 0.001(2) 0.000(2)
C53 0.016(2) 0.027(3) 0.028(3) 0.000(2) 0.003(2) -0.005(2)
C54 0.021(3) 0.022(3) 0.034(3) -0.006(2) 0.009(2) -0.002(2)
C55 0.033(3) 0.031(3) 0.019(2) -0.008(3) 0.016(2) 0.000(2)
C56 0.027(3) 0.030(3) 0.023(3) -0.008(2) 0.014(2) -0.003(2)
C57 0.025(3) 0.040(4) 0.023(3) -0.002(3) 0.000(2) -0.007(3)
C58 0.028(3) 0.045(4) 0.019(3) 0.004(3) 0.000(2) 0.000(3)
C59 0.014(2) 0.039(4) 0.035(3) 0.006(2) 0.000(2) -0.004(3)
C60 0.016(2) 0.034(3) 0.039(3) -0.003(2) 0.008(2) -0.003(3)
O17 0.076(5) 0.054(7) 0.061(5) 0.004(5) 0.015(4) -0.006(5)
C61 0.088(6) 0.063(8) 0.062(5) 0.014(6) 0.014(5) -0.007(6)
C62 0.086(7) 0.057(8) 0.058(5) 0.022(6) 0.025(5) -0.007(5)
C63 0.080(6) 0.059(8) 0.055(5) 0.016(6) 0.021(5) 0.001(5)
C64 0.075(5) 0.052(7) 0.052(5) 0.011(5) 0.017(4) 0.000(5)
O17A 0.076(5) 0.054(7) 0.061(5) 0.002(5) 0.019(4) -0.010(5)
C61A 0.087(6) 0.061(8) 0.062(5) 0.015(6) 0.023(5) -0.014(6)
C62A 0.090(7) 0.066(8) 0.059(5) 0.016(6) 0.023(5) -0.008(5)
C63A 0.082(6) 0.057(8) 0.054(5) 0.013(6) 0.021(5) -0.003(6)
C64A 0.076(6) 0.048(7) 0.053(5) 0.009(5) 0.017(4) 0.001(5)
K1 0.0151(5) 0.0201(6) 0.0321(6) 0.0013(4) 0.0063(4) -0.0073(5)
K2 0.0150(5) 0.0216(6) 0.0172(5) -0.0002(4) 0.0054(3) -0.0012(4)
N2 0.0107(18) 0.017(2) 0.0157(18) -0.0002(17) 0.0066(15) 0.0034(17)
N1 0.0134(18) 0.018(2) 0.0117(18) -0.0010(16) 0.0057(15) 0.0000(17)
N3 0.021(2) 0.023(2) 0.015(2) -0.0015(19) 0.0032(16) -0.0035(18)
N4 0.0096(19) 0.030(3) 0.020(2) -0.0029(18) 0.0014(16) 0.006(2)
N5 0.021(2) 0.015(2) 0.018(2) 0.0008(18) 0.0086(17) -0.0006(17)
N6 0.0129(19) 0.023(2) 0.0179(19) 0.0055(18) 0.0078(16) 0.0046(18)
O3 0.0183(17) 0.021(2) 0.0271(19) -0.0014(16) 0.0078(15) -0.0099(16)
O4 0.0175(17) 0.018(2) 0.0284(19) 0.0034(15) 0.0046(14) 0.0006(16)
O5 0.0201(17) 0.023(2) 0.0286(19) -0.0001(17) 0.0090(14) -0.0052(17)
O6 0.0221(19) 0.024(2) 0.0271(19) -0.0003(16) 0.0081(15) -0.0085(16)
O7 0.0187(18) 0.0171(19) 0.031(2) 0.0062(15) 0.0086(15) 0.0015(16)
O8 0.0196(17) 0.024(2) 0.0265(18) 0.0008(16) 0.0108(14) -0.0070(17)
O9 0.031(2) 0.025(2) 0.039(2) 0.0023(18) 0.0083(18) -0.0035(19)
O10 0.033(2) 0.035(3) 0.044(3) -0.003(2) 0.0001(19) 0.006(2)
O11 0.0178(17) 0.024(2) 0.0253(18) 0.0005(16) 0.0072(14) -0.0026(16)
O12 0.0176(17) 0.022(2) 0.0239(18) 0.0045(15) 0.0048(14) -0.0039(15)
O13 0.0158(16) 0.025(2) 0.0204(18) 0.0004(16) 0.0026(14) -0.0005(16)
O14 0.0211(17) 0.021(2) 0.0191(17) -0.0072(15) 0.0074(14) -0.0014(15)
O15 0.0213(18) 0.031(2) 0.0217(18) -0.0040(16) 0.0068(14) -0.0055(16)
O16 0.0172(17) 0.032(2) 0.0247(19) 0.0026(16) 0.0029(14) 0.0008(17)

loop_
_atom_type_symbol
_atom_type_description
_atom_type_scat_dispersion_real
_atom_type_scat_dispersion_imag
_atom_type_scat_source
C C 0.0181 0.0091 'International Tables Vol C Tables 4.2.6.8 and 6.1.1.4'
H H 0.0000 0.0000 'International Tables Vol C Tables 4.2.6.8 and 6.1.1.4'
B B 0.0090 0.0039 'International Tables Vol C Tables 4.2.6.8 and 6.1.1.4'
K K 0.3868 1.0657 'International Tables Vol C Tables 4.2.6.8 and 6.1.1.4'
N N 0.0311 0.0180 'International Tables Vol C Tables 4.2.6.8 and 6.1.1.4'
O O 0.0492 0.0322 'International Tables Vol C Tables 4.2.6.8 and 6.1.1.4'

loop_
_geom_angle_atom_site_label_1
_geom_angle_atom_site_label_2
_geom_angle_atom_site_label_3
_geom_angle
N3 B4 N2 116.1(4)
N3 B4 B1 124.6(4)
N2 B4 B1 118.9(4)
N4 B1 N1 120.5(5)
N4 B1 B4 127.9(4)
N1 B1 B4 110.3(4)
N5 B2 N1 115.9(4)
N5 B2 B3 123.8(4)
N1 B2 B3 119.8(5)
N6 B3 N2 119.5(4)
N6 B3 B2 128.9(5)
N2 B3 B2 109.8(4)
N2 C1 C2 122.9(5)
N2 C1 C6 120.7(5)
C2 C1 C6 116.4(5)
C3 C2 C1 120.6(5)
C3 C2 H2 119.7
C1 C2 H2 119.7
C2 C3 C4 122.4(5)
C2 C3 H3 118.8
C4 C3 H3 118.8
C5 C4 C3 117.1(5)
C5 C4 H4 121.4
C3 C4 H4 121.4
C6 C5 C4 121.8(5)
C6 C5 H5 119.1
C4 C5 H5 119.1
C5 C6 C1 121.6(5)
C5 C6 H6 119.2
C1 C6 H6 119.2
N3 C7 H7A 109.5
N3 C7 H7B 109.5
H7A C7 H7B 109.5
N3 C7 H7C 109.5
H7A C7 H7C 109.5
H7B C7 H7C 109.5
N3 C8 H8A 109.5
N3 C8 H8B 109.5
H8A C8 H8B 109.5
N3 C8 H8C 109.5
H8A C8 H8C 109.5
H8B C8 H8C 109.5
N4 C9 H9A 109.5
N4 C9 H9B 109.5
H9A C9 H9B 109.5
N4 C9 H9C 109.5
H9A C9 H9C 109.5
H9B C9 H9C 109.5
N4 C10 H10A 109.5
N4 C10 H10B 109.5
H10A C10 H10B 109.5
N4 C10 H10C 109.5
H10A C10 H10C 109.5
H10B C10 H10C 109.5
N1 C11 C12 120.8(4)
N1 C11 C16 123.0(5)
C12 C11 C16 116.3(4)
C13 C12 C11 121.0(5)
C13 C12 H12 119.5
C11 C12 H12 119.5
C14 C13 C12 122.0(5)
C14 C13 H13 119.0
C12 C13 H13 119.0
C13 C14 C15 117.9(5)
C13 C14 H14 121.1
C15 C14 H14 121.1
C16 C15 C14 121.1(5)
C16 C15 H15 119.4
C14 C15 H15 119.4
C15 C16 C11 121.6(5)
C15 C16 H16 119.2
C11 C16 H16 119.2
N5 C17 H17A 109.5
N5 C17 H17B 109.5
H17A C17 H17B 109.5
N5 C17 H17C 109.5
H17A C17 H17C 109.5
H17B C17 H17C 109.5
N5 C18 H18A 109.5
N5 C18 H18B 109.5
H18A C18 H18B 109.5
N5 C18 H18C 109.5
H18A C18 H18C 109.5
H18B C18 H18C 109.5
N6 C19 H19A 109.5
N6 C19 H19B 109.5
H19A C19 H19B 109.5
N6 C19 H19C 109.5
H19A C19 H19C 109.5
H19B C19 H19C 109.5
N6 C20 H20A 109.5
N6 C20 H20B 109.5
H20A C20 H20B 109.5
N6 C20 H20C 109.5
H20A C20 H20C 109.5
H20B C20 H20C 109.5
C21 O1 C24 109.3(15)
C21 O1 K1 115.5(11)
C24 O1 K1 123.2(15)
O1 C21 C22 106.1(12)
O1 C21 H21A 110.5
C22 C21 H21A 110.5
O1 C21 H21B 110.5
C22 C21 H21B 110.5
H21A C21 H21B 108.7
C23 C22 C21 105.1(11)
C23 C22 H22A 110.7
C21 C22 H22A 110.7
C23 C22 H22B 110.7
C21 C22 H22B 110.7
H22A C22 H22B 108.8
C24 C23 C22 106.6(12)
C24 C23 H23A 110.4
C22 C23 H23A 110.4
C24 C23 H23B 110.4
C22 C23 H23B 110.4
H23A C23 H23B 108.6
O1 C24 C23 110.1(12)
O1 C24 H24A 109.6
C23 C24 H24A 109.6
O1 C24 H24B 109.6
C23 C24 H24B 109.6
H24A C24 H24B 108.2
C24A O1A C21A 108.6(15)
C24A O1A K1 128.9(15)
C21A O1A K1 121.2(17)
O1A C21A C22A 102.2(17)
O1A C21A H21C 111.3
C22A C21A H21C 111.3
O1A C21A H21D 111.3
C22A C21A H21D 111.3
H21C C21A H21D 109.2
C23A C22A C21A 105.1(16)
C23A C22A H22C 110.7
C21A C22A H22C 110.7
C23A C22A H22D 110.7
C21A C22A H22D 110.7
H22C C22A H22D 108.8
C24A C23A C22A 102.4(14)
C24A C23A H23C 111.3
C22A C23A H23C 111.3
C24A C23A H23D 111.3
C22A C23A H23D 111.3
H23C C23A H23D 109.2
O1A C24A C23A 110.6(15)
O1A C24A H24C 109.5
C23A C24A H24C 109.5
O1A C24A H24D 109.5
C23A C24A H24D 109.5
H24C C24A H24D 108.1
C28 O2 C25 110.1(12)
C28 O2 K1 117.9(12)
C25 O2 K1 119.7(13)
O2 C25 C26 107.2(11)
O2 C25 H25A 110.3
C26 C25 H25A 110.3
O2 C25 H25B 110.3
C26 C25 H25B 110.3
H25A C25 H25B 108.5
C25 C26 C27 103.1(11)
C25 C26 H26A 111.2
C27 C26 H26A 111.2
C25 C26 H26B 111.2
C27 C26 H26B 111.2
H26A C26 H26B 109.1
C28 C27 C26 104.0(12)
C28 C27 H27A 111.0
C26 C27 H27A 111.0
C28 C27 H27B 111.0
C26 C27 H27B 111.0
H27A C27 H27B 109.0
O2 C28 C27 106.1(12)
O2 C28 H28A 110.5
C27 C28 H28A 110.5
O2 C28 H28B 110.5
C27 C28 H28B 110.5
H28A C28 H28B 108.7
C28A O2A C25A 107.1(14)
C28A O2A K1 133.1(19)
C25A O2A K1 113.4(16)
O2A C25A C26A 107.1(15)
O2A C25A H25C 110.3
C26A C25A H25C 110.3
O2A C25A H25D 110.3
C26A C25A H25D 110.3
H25C C25A H25D 108.5
C25A C26A C27A 100.9(16)
C25A C26A H26C 111.6
C27A C26A H26C 111.6
C25A C26A H26D 111.6
C27A C26A H26D 111.6
H26C C26A H26D 109.4
C28A C27A C26A 102.4(15)
C28A C27A H27C 111.3
C26A C27A H27C 111.3
C28A C27A H27D 111.3
C26A C27A H27D 111.3
H27C C27A H27D 109.2
O2A C28A C27A 106.7(15)
O2A C28A H28C 110.4
C27A C28A H28C 110.4
O2A C28A H28D 110.4
C27A C28A H28D 110.4
H28C C28A H28D 108.6
O3 C29 C30 108.2(5)
O3 C29 H29A 110.1
C30 C29 H29A 110.1
O3 C29 H29B 110.1
C30 C29 H29B 110.1
H29A C29 H29B 108.4
O4 C30 C29 108.2(5)
O4 C30 H30A 110.1
C29 C30 H30A 110.1
O4 C30 H30B 110.1
C29 C30 H30B 110.1
H30A C30 H30B 108.4
O4 C31 C32 108.4(5)
O4 C31 H31A 110.0
C32 C31 H31A 110.0
O4 C31 H31B 110.0
C32 C31 H31B 110.0
H31A C31 H31B 108.4
O5 C32 C31 108.9(5)
O5 C32 H32A 109.9
C31 C32 H32A 109.9
O5 C32 H32B 109.9
C31 C32 H32B 109.9
H32A C32 H32B 108.3
O5 C33 C34 108.7(5)
O5 C33 H33A 109.9
C34 C33 H33A 109.9
O5 C33 H33B 109.9
C34 C33 H33B 109.9
H33A C33 H33B 108.3
O6 C34 C33 108.8(5)
O6 C34 H34A 109.9
C33 C34 H34A 109.9
O6 C34 H34B 109.9
C33 C34 H34B 109.9
H34A C34 H34B 108.3
O6 C35 C36 109.2(5)
O6 C35 H35A 109.8
C36 C35 H35A 109.8
O6 C35 H35B 109.8
C36 C35 H35B 109.8
H35A C35 H35B 108.3
O7 C36 C35 107.8(5)
O7 C36 H36A 110.1
C35 C36 H36A 110.1
O7 C36 H36B 110.1
C35 C36 H36B 110.1
H36A C36 H36B 108.5
O7 C37 C38 109.3(5)
O7 C37 H37A 109.8
C38 C37 H37A 109.8
O7 C37 H37B 109.8
C38 C37 H37B 109.8
H37A C37 H37B 108.3
O8 C38 C37 109.0(4)
O8 C38 H38A 109.9
C37 C38 H38A 109.9
O8 C38 H38B 109.9
C37 C38 H38B 109.9
H38A C38 H38B 108.3
O8 C39 C40 108.7(5)
O8 C39 H39A 110.0
C40 C39 H39A 110.0
O8 C39 H39B 110.0
C40 C39 H39B 110.0
H39A C39 H39B 108.3
O3 C40 C39 107.4(5)
O3 C40 H40A 110.2
C39 C40 H40A 110.2
O3 C40 H40B 110.2
C39 C40 H40B 110.2
H40A C40 H40B 108.5
O9 C41 C42 105.9(6)
O9 C41 H41A 110.6
C42 C41 H41A 110.6
O9 C41 H41B 110.6
C42 C41 H41B 110.6
H41A C41 H41B 108.7
C41 C42 C43 104.0(6)
C41 C42 H42A 110.9
C43 C42 H42A 110.9
C41 C42 H42B 110.9
C43 C42 H42B 110.9
H42A C42 H42B 109.0
C44 C43 C42 103.6(6)
C44 C43 H43A 111.0
C42 C43 H43A 111.0
C44 C43 H43B 111.0
C42 C43 H43B 111.0
H43A C43 H43B 109.0
O9 C44 C43 105.6(6)
O9 C44 H44A 110.6
C43 C44 H44A 110.6
O9 C44 H44B 110.6
C43 C44 H44B 110.6
H44A C44 H44B 108.7
O10 C45 C46 107.2(5)
O10 C45 H45A 110.3
C46 C45 H45A 110.3
O10 C45 H45B 110.3
C46 C45 H45B 110.3
H45A C45 H45B 108.5
C45 C46 C47 103.6(6)
C45 C46 H46A 111.0
C47 C46 H46A 111.0
C45 C46 H46B 111.0
C47 C46 H46B 111.0
H46A C46 H46B 109.0
C48 C47 C46 103.8(6)
C48 C47 H47A 111.0
C46 C47 H47A 111.0
C48 C47 H47B 111.0
C46 C47 H47B 111.0
H47A C47 H47B 109.0
O10 C48 C47 105.0(6)
O10 C48 H48A 110.7
C47 C48 H48A 110.7
O10 C48 H48B 110.7
C47 C48 H48B 110.7
H48A C48 H48B 108.8
O11 C49 C50 108.8(5)
O11 C49 H49A 109.9
C50 C49 H49A 109.9
O11 C49 H49B 109.9
C50 C49 H49B 109.9
H49A C49 H49B 108.3
O12 C50 C49 108.3(5)
O12 C50 H50A 110.0
C49 C50 H50A 110.0
O12 C50 H50B 110.0
C49 C50 H50B 110.0
H50A C50 H50B 108.4
O12 C51 C52 109.1(5)
O12 C51 H51A 109.9
C52 C51 H51A 109.9
O12 C51 H51B 109.9
C52 C51 H51B 109.9
H51A C51 H51B 108.3
O13 C52 C51 108.3(4)
O13 C52 H52A 110.0
C51 C52 H52A 110.0
O13 C52 H52B 110.0
C51 C52 H52B 110.0
H52A C52 H52B 108.4
O13 C53 C54 108.8(4)
O13 C53 H53A 109.9
C54 C53 H53A 109.9
O13 C53 H53B 109.9
C54 C53 H53B 109.9
H53A C53 H53B 108.3
O14 C54 C53 109.9(5)
O14 C54 H54A 109.7
C53 C54 H54A 109.7
O14 C54 H54B 109.7
C53 C54 H54B 109.7
H54A C54 H54B 108.2
O14 C55 C56 110.0(5)
O14 C55 H55A 109.7
C56 C55 H55A 109.7
O14 C55 H55B 109.7
C56 C55 H55B 109.7
H55A C55 H55B 108.2
O15 C56 C55 109.2(5)
O15 C56 H56A 109.8
C55 C56 H56A 109.8
O15 C56 H56B 109.8
C55 C56 H56B 109.8
H56A C56 H56B 108.3
O15 C57 C58 109.8(5)
O15 C57 H57A 109.7
C58 C57 H57A 109.7
O15 C57 H57B 109.7
C58 C57 H57B 109.7
H57A C57 H57B 108.2
O16 C58 C57 109.7(5)
O16 C58 H58A 109.7
C57 C58 H58A 109.7
O16 C58 H58B 109.7
C57 C58 H58B 109.7
H58A C58 H58B 108.2
O16 C59 C60 108.6(5)
O16 C59 H59A 110.0
C60 C59 H59A 110.0
O16 C59 H59B 110.0
C60 C59 H59B 110.0
H59A C59 H59B 108.4
O11 C60 C59 108.8(5)
O11 C60 H60A 109.9
C59 C60 H60A 109.9
O11 C60 H60B 109.9
C59 C60 H60B 109.9
H60A C60 H60B 108.3
C64 O17 C61 106.6(11)
O17 C61 C62 107.0(11)
O17 C61 H61A 110.3
C62 C61 H61A 110.3
O17 C61 H61B 110.3
C62 C61 H61B 110.3
H61A C61 H61B 108.6
C63 C62 C61 107.2(11)
C63 C62 H62A 110.3
C61 C62 H62A 110.3
C63 C62 H62B 110.3
C61 C62 H62B 110.3
H62A C62 H62B 108.5
C62 C63 C64 107.1(11)
C62 C63 H63A 110.3
C64 C63 H63A 110.3
C62 C63 H63B 110.3
C64 C63 H63B 110.3
H63A C63 H63B 108.5
O17 C64 C63 108.7(12)
O17 C64 H64A 109.9
C63 C64 H64A 109.9
O17 C64 H64B 109.9
C63 C64 H64B 109.9
H64A C64 H64B 108.3
C64A O17A C61A 106.4(13)
O17A C61A C62A 104.4(12)
O17A C61A H61C 110.9
C62A C61A H61C 110.9
O17A C61A H61D 110.9
C62A C61A H61D 110.9
H61C C61A H61D 108.9
C63A C62A C61A 102.5(13)
C63A C62A H62C 111.3
C61A C62A H62C 111.3
C63A C62A H62D 111.3
C61A C62A H62D 111.3
H62C C62A H62D 109.2
C62A C63A C64A 104.8(13)
C62A C63A H63C 110.8
C64A C63A H63C 110.8
C62A C63A H63D 110.8
C64A C63A H63D 110.8
H63C C63A H63D 108.9
O17A C64A C63A 106.8(12)
O17A C64A H64C 110.4
C63A C64A H64C 110.4
O17A C64A H64D 110.4
C63A C64A H64D 110.4
H64C C64A H64D 108.6
O1A K1 O7 84.7(11)
O7 K1 O1 86.0(8)
O7 K1 O2 98.6(4)
O1 K1 O2 172.6(7)
O1A K1 O4 89.5(11)
O7 K1 O4 174.19(13)
O1 K1 O4 88.3(8)
O2 K1 O4 87.2(4)
O1A K1 O2A 171.1(10)
O7 K1 O2A 99.2(6)
O4 K1 O2A 86.6(6)
O1A K1 O3 83.6(6)
O7 K1 O3 118.42(12)
O1 K1 O3 81.8(4)
O2 K1 O3 90.9(5)
O4 K1 O3 61.28(12)
O2A K1 O3 87.4(8)
O1A K1 O5 84.1(12)
O7 K1 O5 117.65(12)
O1 K1 O5 84.7(7)
O2 K1 O5 98.2(5)
O4 K1 O5 60.97(12)
O2A K1 O5 101.0(7)
O3 K1 O5 120.82(12)
O1A K1 O6 93.3(6)
O7 K1 O6 59.70(12)
O1 K1 O6 95.2(4)
O2 K1 O6 92.1(5)
O4 K1 O6 120.26(12)
O2A K1 O6 95.6(8)
O3 K1 O6 176.63(12)
O5 K1 O6 60.06(12)
O1A K1 O8 94.2(12)
O7 K1 O8 61.36(12)
O1 K1 O8 93.6(7)
O2 K1 O8 83.6(5)
O4 K1 O8 119.83(12)
O2A K1 O8 80.8(7)
O3 K1 O8 59.58(12)
O5 K1 O8 178.11(12)
O6 K1 O8 119.42(12)
O13 K2 O11 122.63(12)
O13 K2 O10 81.21(13)
O11 K2 O10 77.51(14)
O13 K2 O15 118.04(12)
O11 K2 O15 118.08(12)
O10 K2 O15 101.12(15)
O13 K2 O12 60.71(11)
O11 K2 O12 63.04(11)
O10 K2 O12 78.29(14)
O15 K2 O12 178.65(13)
O13 K2 O9 97.98(13)
O11 K2 O9 79.86(13)
O10 K2 O9 152.30(15)
O15 K2 O9 103.53(13)
O12 K2 O9 77.31(13)
O13 K2 O16 176.92(13)
O11 K2 O16 60.11(11)
O10 K2 O16 101.09(13)
O15 K2 O16 59.65(11)
O12 K2 O16 121.62(11)
O9 K2 O16 80.95(13)
O13 K2 O14 59.89(11)
O11 K2 O14 177.34(12)
O10 K2 O14 104.11(13)
O15 K2 O14 59.67(11)
O12 K2 O14 119.23(11)
O9 K2 O14 99.15(12)
O16 K2 O14 117.35(11)
C1 N2 B3 137.2(4)
C1 N2 B4 128.7(4)
B3 N2 B4 93.5(4)
C11 N1 B1 135.2(4)
C11 N1 B2 130.7(4)
B1 N1 B2 93.2(4)
C8 N3 C7 108.1(4)
C8 N3 B4 119.3(4)
C7 N3 B4 115.5(4)
C10 N4 C9 112.0(4)
C10 N4 B1 125.7(5)
C9 N4 B1 121.4(5)
C18 N5 C17 109.2(4)
C18 N5 B2 115.1(4)
C17 N5 B2 117.8(4)
C19 N6 C20 112.4(4)
C19 N6 B3 122.0(4)
C20 N6 B3 125.0(4)
C29 O3 C40 111.9(4)
C29 O3 K1 114.6(3)
C40 O3 K1 114.6(3)
C31 O4 C30 111.8(4)
C31 O4 K1 115.0(3)
C30 O4 K1 112.2(3)
C32 O5 C33 113.0(4)
C32 O5 K1 110.9(3)
C33 O5 K1 113.0(3)
C35 O6 C34 112.9(4)
C35 O6 K1 114.9(3)
C34 O6 K1 114.7(3)
C37 O7 C36 110.6(4)
C37 O7 K1 117.0(3)
C36 O7 K1 118.6(3)
C38 O8 C39 111.4(4)
C38 O8 K1 109.2(3)
C39 O8 K1 115.1(3)
C44 O9 C41 104.7(5)
C44 O9 K2 115.8(4)
C41 O9 K2 102.7(4)
C48 O10 C45 104.8(5)
C48 O10 K2 108.4(4)
C45 O10 K2 118.5(4)
C60 O11 C49 111.3(4)
C60 O11 K2 115.1(3)
C49 O11 K2 111.0(3)
C50 O12 C51 112.0(4)
C50 O12 K2 109.8(3)
C51 O12 K2 111.2(3)
C53 O13 C52 113.1(4)
C53 O13 K2 119.6(3)
C52 O13 K2 118.7(3)
C55 O14 C54 110.9(4)
C55 O14 K2 112.8(3)
C54 O14 K2 111.1(3)
C57 O15 C56 111.1(4)
C57 O15 K2 118.9(3)
C56 O15 K2 118.7(3)
C58 O16 C59 111.9(4)
C58 O16 K2 112.4(3)
C59 O16 K2 113.2(3)

loop_
_geom_bond_atom_site_label_1
_geom_bond_atom_site_label_2
_geom_bond_distance
B4 N3 1.498(7)
B4 N2 1.538(7)
B4 B1 1.672(7)
B1 N4 1.455(7)
B1 N1 1.479(7)
B2 N5 1.515(8)
B2 N1 1.524(7)
B2 B3 1.672(8)
B3 N6 1.460(7)
B3 N2 1.472(7)
C1 N2 1.346(7)
C1 C2 1.433(7)
C1 C6 1.435(8)
C2 C3 1.381(8)
C2 H2 0.95
C3 C4 1.413(9)
C3 H3 0.95
C4 C5 1.405(9)
C4 H4 0.95
C5 C6 1.375(9)
C5 H5 0.95
C6 H6 0.95
C7 N3 1.463(8)
C7 H7A 0.98
C7 H7B 0.98
C7 H7C 0.98
C8 N3 1.449(7)
C8 H8A 0.98
C8 H8B 0.98
C8 H8C 0.98
C9 N4 1.451(7)
C9 H9A 0.98
C9 H9B 0.98
C9 H9C 0.98
C10 N4 1.444(7)
C10 H10A 0.98
C10 H10B 0.98
C10 H10C 0.98
C11 N1 1.346(6)
C11 C12 1.422(7)
C11 C16 1.430(7)
C12 C13 1.397(7)
C12 H12 0.95
C13 C14 1.383(9)
C13 H13 0.95
C14 C15 1.414(9)
C14 H14 0.95
C15 C16 1.381(7)
C15 H15 0.95
C16 H16 0.95
C17 N5 1.450(7)
C17 H17A 0.98
C17 H17B 0.98
C17 H17C 0.98
C18 N5 1.449(7)
C18 H18A 0.98
C18 H18B 0.98
C18 H18C 0.98
C19 N6 1.437(7)
C19 H19A 0.98
C19 H19B 0.98
C19 H19C 0.98
C20 N6 1.443(7)
C20 H20A 0.98
C20 H20B 0.98
C20 H20C 0.98
O1 C21 1.412(15)
O1 C24 1.413(19)
O1 K1 2.733(11)
C21 C22 1.528(17)
C21 H21A 0.99
C21 H21B 0.99
C22 C23 1.50(2)
C22 H22A 0.99
C22 H22B 0.99
C23 C24 1.422(16)
C23 H23A 0.99
C23 H23B 0.99
C24 H24A 0.99
C24 H24B 0.99
O1A C24A 1.403(18)
O1A C21A 1.422(18)
O1A K1 2.721(15)
C21A C22A 1.51(2)
C21A H21C 0.99
C21A H21D 0.99
C22A C23A 1.49(2)
C22A H22C 0.99
C22A H22D 0.99
C23A C24A 1.449(18)
C23A H23C 0.99
C23A H23D 0.99
C24A H24C 0.99
C24A H24D 0.99
O2 C28 1.429(15)
O2 C25 1.430(15)
O2 K1 2.770(12)
C25 C26 1.488(16)
C25 H25A 0.99
C25 H25B 0.99
C26 C27 1.52(2)
C26 H26A 0.99
C26 H26B 0.99
C27 C28 1.484(17)
C27 H27A 0.99
C27 H27B 0.99
C28 H28A 0.99
C28 H28B 0.99
O2A C28A 1.436(17)
O2A C25A 1.438(17)
O2A K1 2.772(15)
C25A C26A 1.490(18)
C25A H25C 0.99
C25A H25D 0.99
C26A C27A 1.50(2)
C26A H26C 0.99
C26A H26D 0.99
C27A C28A 1.492(19)
C27A H27C 0.99
C27A H27D 0.99
C28A H28C 0.99
C28A H28D 0.99
C29 O3 1.430(7)
C29 C30 1.500(8)
C29 H29A 0.99
C29 H29B 0.99
C30 O4 1.436(7)
C30 H30A 0.99
C30 H30B 0.99
C31 O4 1.424(7)
C31 C32 1.490(9)
C31 H31A 0.99
C31 H31B 0.99
C32 O5 1.422(7)
C32 H32A 0.99
C32 H32B 0.99
C33 O5 1.425(8)
C33 C34 1.493(9)
C33 H33A 0.99
C33 H33B 0.99
C34 O6 1.431(7)
C34 H34A 0.99
C34 H34B 0.99
C35 O6 1.419(7)
C35 C36 1.503(9)
C35 H35A 0.99
C35 H35B 0.99
C36 O7 1.434(7)
C36 H36A 0.99
C36 H36B 0.99
C37 O7 1.421(7)
C37 C38 1.510(9)
C37 H37A 0.99
C37 H37B 0.99
C38 O8 1.418(7)
C38 H38A 0.99
C38 H38B 0.99
C39 O8 1.436(8)
C39 C40 1.490(8)
C39 H39A 0.99
C39 H39B 0.99
C40 O3 1.433(7)
C40 H40A 0.99
C40 H40B 0.99
C41 O9 1.429(8)
C41 C42 1.508(11)
C41 H41A 0.99
C41 H41B 0.99
C42 C43 1.538(12)
C42 H42A 0.99
C42 H42B 0.99
C43 C44 1.512(11)
C43 H43A 0.99
C43 H43B 0.99
C44 O9 1.426(8)
C44 H44A 0.99
C44 H44B 0.99
C45 O10 1.436(8)
C45 C46 1.517(9)
C45 H45A 0.99
C45 H45B 0.99
C46 C47 1.540(11)
C46 H46A 0.99
C46 H46B 0.99
C47 C48 1.522(13)
C47 H47A 0.99
C47 H47B 0.99
C48 O10 1.427(9)
C48 H48A 0.99
C48 H48B 0.99
C49 O11 1.431(7)
C49 C50 1.503(9)
C49 H49A 0.99
C49 H49B 0.99
C50 O12 1.430(7)
C50 H50A 0.99
C50 H50B 0.99
C51 O12 1.432(7)
C51 C52 1.491(8)
C51 H51A 0.99
C51 H51B 0.99
C52 O13 1.428(6)
C52 H52A 0.99
C52 H52B 0.99
C53 O13 1.419(7)
C53 C54 1.489(8)
C53 H53A 0.99
C53 H53B 0.99
C54 O14 1.426(7)
C54 H54A 0.99
C54 H54B 0.99
C55 O14 1.419(6)
C55 C56 1.498(9)
C55 H55A 0.99
C55 H55B 0.99
C56 O15 1.427(7)
C56 H56A 0.99
C56 H56B 0.99
C57 O15 1.425(7)
C57 C58 1.496(9)
C57 H57A 0.99
C57 H57B 0.99
C58 O16 1.413(7)
C58 H58A 0.99
C58 H58B 0.99
C59 O16 1.425(7)
C59 C60 1.487(9)
C59 H59A 0.99
C59 H59B 0.99
C60 O11 1.424(8)
C60 H60A 0.99
C60 H60B 0.99
O17 C64 1.417(14)
O17 C61 1.444(14)
C61 C62 1.477(18)
C61 H61A 0.99
C61 H61B 0.99
C62 C63 1.41(2)
C62 H62A 0.99
C62 H62B 0.99
C63 C64 1.478(18)
C63 H63A 0.99
C63 H63B 0.99
C64 H64A 0.99
C64 H64B 0.99
O17A C64A 1.421(14)
O17A C61A 1.447(14)
C61A C62A 1.488(19)
C61A H61C 0.99
C61A H61D 0.99
C62A C63A 1.41(2)
C62A H62C 0.99
C62A H62D 0.99
C63A C64A 1.484(19)
C63A H63C 0.99
C63A H63D 0.99
C64A H64C 0.99
C64A H64D 0.99
K1 O7 2.733(4)
K1 O4 2.772(4)
K1 O3 2.789(4)
K1 O5 2.833(4)
K1 O6 2.843(4)
K1 O8 2.853(4)
K2 O13 2.734(4)
K2 O11 2.758(4)
K2 O10 2.760(5)
K2 O15 2.775(4)
K2 O12 2.794(4)
K2 O9 2.795(5)
K2 O16 2.873(4)
K2 O14 2.886(4)
